data_4324756
loop_
_publ_author_name
'Erin M. Broderick'
'Peter S. Thuy-Boun'
'Neng Guo'
'Carola S. Vogel'
'J\"org Sutter'
'Jeffrey T. Miller'
'Karsten Meyer'
'Paula L. Diaconescu'

_publ_section_title
;
 Synthesis and Characterization of Cerium and Yttrium Alkoxide Complexes
 Supported by Ferrocene-Based Chelating Ligands
;
_journal_name_full 'Inorganic Chemistry'
_journal_page_first 2870
_journal_page_last 2877
_journal_paper_doi 10.1021/ic102076g
_journal_volume 50
_journal_year 2011
_chemical_formula_moiety 'C62 H70 Ce Fe N6 O4 P2, 2(C7 H8)'
_chemical_formula_sum 'C76 H86 Ce Fe N6 O4 P2'
_chemical_formula_weight 1405.42
_chemical_name_systematic
; 

 ? 

;
_space_group_IT_number 2
_symmetry_cell_setting triclinic
_symmetry_space_group_name_Hall '-P 1'
_symmetry_space_group_name_H-M 'P -1'
_atom_sites_solution_hydrogens geom
_atom_sites_solution_primary direct
_atom_sites_solution_secondary difmap
_audit_creation_method SHELXL-97
_cell_angle_alpha 93.180(3)
_cell_angle_beta 103.069(3)
_cell_angle_gamma 103.040(3)
_cell_formula_units_Z 2
_cell_length_a 13.104(4)
_cell_length_b 13.120(4)
_cell_length_c 21.294(7)
_cell_measurement_reflns_used 4778
_cell_measurement_temperature 100(2)
_cell_measurement_theta_max 24.54
_cell_measurement_theta_min 3.85
_cell_volume 3452.2(19)
_computing_cell_refinement 'Bruker APEX11'
_computing_data_collection 'Bruker APEX11'
_computing_data_reduction 'Bruker SAINT'
_computing_molecular_graphics 'Bruker SHELXTL'
_computing_publication_material 'Bruker SHELXTL'
_computing_structure_refinement 'SHELXL-97 (Sheldrick, 1997)'
_computing_structure_solution 'SHELXS-97 (Sheldrick, 1990)'
_diffrn_ambient_temperature 100(2)
_diffrn_measured_fraction_theta_full 0.988
_diffrn_measured_fraction_theta_max 0.907
_diffrn_measurement_device_type 'CCD area detector'
_diffrn_measurement_method 'phi and omega scans'
_diffrn_radiation_monochromator graphite
_diffrn_radiation_source 'fine-focus sealed tube'
_diffrn_radiation_type MoK\a
_diffrn_radiation_wavelength 0.71073
_diffrn_reflns_av_R_equivalents 0.0501
_diffrn_reflns_av_sigmaI/netI 0.0988
_diffrn_reflns_limit_h_max 18
_diffrn_reflns_limit_h_min -18
_diffrn_reflns_limit_k_max 18
_diffrn_reflns_limit_k_min -18
_diffrn_reflns_limit_l_max 29
_diffrn_reflns_limit_l_min -29
_diffrn_reflns_number 34361
_diffrn_reflns_theta_full 25.00
_diffrn_reflns_theta_max 30.51
_diffrn_reflns_theta_min 3.85
_exptl_absorpt_coefficient_mu 0.961
_exptl_absorpt_correction_T_max 0.9626
_exptl_absorpt_correction_T_min 0.9100
_exptl_absorpt_correction_type multi-scan
_exptl_absorpt_process_details 'Sadabs (Bruker)'
_exptl_crystal_colour orange
_exptl_crystal_density_diffrn 1.352
_exptl_crystal_description block
_exptl_crystal_F_000 1460
_exptl_crystal_size_max 0.10
_exptl_crystal_size_mid 0.10
_exptl_crystal_size_min 0.04
_refine_diff_density_max 2.581
_refine_diff_density_min -1.803
_refine_diff_density_rms 0.142
_refine_ls_extinction_method none
_refine_ls_goodness_of_fit_ref 1.051
_refine_ls_hydrogen_treatment constr
_refine_ls_matrix_type full
_refine_ls_number_parameters 776
_refine_ls_number_reflns 19129
_refine_ls_number_restraints 1
_refine_ls_restrained_S_all 1.052
_refine_ls_R_factor_all 0.0982
_refine_ls_R_factor_gt 0.0621
_refine_ls_shift/su_max 0.029
_refine_ls_shift/su_mean 0.001
_refine_ls_structure_factor_coef Fsqd
_refine_ls_weighting_details 'calc w=1/[\s^2^(Fo^2^)+(0.0664P)^2^+4.1470P] where P=(Fo^2^+2Fc^2^)/3'
_refine_ls_weighting_scheme calc
_refine_ls_wR_factor_gt 0.1414
_refine_ls_wR_factor_ref 0.1606
_reflns_number_gt 13408
_reflns_number_total 19129
_reflns_threshold_expression >2sigma(I)
_cod_data_source_file ic102076g_si_002_2.cif
_cod_data_source_block 3-Ce(OtBu)2
_cod_original_cell_volume 3452(2)
_cod_database_code 4324756

loop_
_symmetry_equiv_pos_as_xyz
'x, y, z'
'-x, -y, -z'

loop_
_atom_site_label
_atom_site_type_symbol
_atom_site_fract_x
_atom_site_fract_y
_atom_site_fract_z
_atom_site_U_iso_or_equiv
_atom_site_adp_type
_atom_site_occupancy
_atom_site_symmetry_multiplicity
_atom_site_calc_flag
_atom_site_refinement_flags
Ce1 Ce 0.564590(19) 0.751797(19) 0.752998(12) 0.01599(7) Uani 1 1 d .
Fe1 Fe 0.21656(5) 0.63416(5) 0.53288(3) 0.02255(15) Uani 1 1 d .
P1 P 0.35680(9) 0.58439(8) 0.82119(5) 0.0167(2) Uani 1 1 d .
P2 P 0.68349(9) 0.87769(9) 0.62452(6) 0.0183(2) Uani 1 1 d .
O1 O 0.6152(2) 0.6210(2) 0.72631(15) 0.0213(6) Uani 1 1 d .
O2 O 0.5019(2) 0.8763(2) 0.77454(15) 0.0195(6) Uani 1 1 d .
O3 O 0.5745(2) 0.7188(2) 0.86003(14) 0.0189(6) Uani 1 1 d .
O4 O 0.7420(2) 0.8458(2) 0.76262(15) 0.0195(6) Uani 1 1 d .
N1 N 0.3876(3) 0.6229(3) 0.75462(17) 0.0183(7) Uani 1 1 d .
N2 N 0.5740(3) 0.8175(3) 0.64420(18) 0.0193(7) Uani 1 1 d .
N3 N 0.4818(3) 0.8207(3) 0.59909(18) 0.0193(7) Uani 1 1 d .
N4 N 0.3993(3) 0.7946(3) 0.62188(18) 0.0194(7) Uani 1 1 d .
N5 N 0.3212(3) 0.5635(3) 0.69865(17) 0.0188(7) Uani 1 1 d .
N6 N 0.3622(3) 0.5828(3) 0.65099(18) 0.0214(8) Uani 1 1 d .
C1 C 0.6377(4) 0.5291(4) 0.6993(3) 0.0343(13) Uani 1 1 d .
C2 C 0.5992(6) 0.5239(5) 0.6217(3) 0.0522(16) Uani 1 1 d .
H2A H 0.6454 0.5823 0.6067 0.078 Uiso 1 1 calc R
H2B H 0.5240 0.5292 0.6094 0.078 Uiso 1 1 calc R
H2C H 0.6048 0.4569 0.6017 0.078 Uiso 1 1 calc R
C3 C 0.5706(5) 0.4337(5) 0.7165(4) 0.060(2) Uani 1 1 d .
H3B H 0.5920 0.4309 0.7634 0.090 Uiso 1 1 calc R
H3C H 0.5807 0.3712 0.6936 0.090 Uiso 1 1 calc R
H3D H 0.4943 0.4355 0.7038 0.090 Uiso 1 1 calc R
C4 C 0.7553(4) 0.5427(5) 0.7119(4) 0.057(2) Uani 1 1 d .
H4B H 0.7870 0.5544 0.7588 0.085 Uiso 1 1 calc R
H4C H 0.7865 0.6035 0.6917 0.085 Uiso 1 1 calc R
H4D H 0.7707 0.4793 0.6937 0.085 Uiso 1 1 calc R
C5 C 0.4355(4) 0.9483(3) 0.7794(2) 0.0225(9) Uani 1 1 d .
C6 C 0.4437(5) 1.0216(4) 0.7276(3) 0.0395(14) Uani 1 1 d .
H6B H 0.5186 1.0625 0.7347 0.059 Uiso 1 1 calc R
H6C H 0.3967 1.0695 0.7295 0.059 Uiso 1 1 calc R
H6D H 0.4211 0.9803 0.6848 0.059 Uiso 1 1 calc R
C7 C 0.3192(4) 0.8847(4) 0.7693(3) 0.0380(13) Uani 1 1 d .
H7A H 0.3140 0.8402 0.8045 0.057 Uiso 1 1 calc R
H7B H 0.2970 0.8403 0.7277 0.057 Uiso 1 1 calc R
H7C H 0.2718 0.9328 0.7693 0.057 Uiso 1 1 calc R
C8 C 0.4753(5) 1.0085(4) 0.8467(2) 0.0351(12) Uani 1 1 d .
H8A H 0.5517 1.0449 0.8538 0.053 Uiso 1 1 calc R
H8B H 0.4671 0.9593 0.8792 0.053 Uiso 1 1 calc R
H8C H 0.4329 1.0602 0.8506 0.053 Uiso 1 1 calc R
C9 C 0.8159(3) 0.8302(3) 0.7327(2) 0.0203(9) Uani 1 1 d .
C10 C 0.7951(4) 0.8300(4) 0.6643(2) 0.0230(9) Uani 1 1 d .
C11 C 0.8649(4) 0.8028(4) 0.6289(3) 0.0321(12) Uani 1 1 d .
H11A H 0.8478 0.8011 0.5830 0.039 Uiso 1 1 calc R
C12 C 0.9582(4) 0.7787(4) 0.6609(3) 0.0328(12) Uani 1 1 d .
H12A H 1.0036 0.7551 0.6373 0.039 Uiso 1 1 calc R
C13 C 0.9857(4) 0.7892(4) 0.7291(2) 0.0260(10) Uani 1 1 d .
H13A H 1.0531 0.7776 0.7509 0.031 Uiso 1 1 calc R
C14 C 0.9192(3) 0.8157(3) 0.7661(2) 0.0204(9) Uani 1 1 d .
C15 C 0.9552(4) 0.8293(4) 0.8403(2) 0.0224(9) Uani 1 1 d .
C16 C 0.8833(4) 0.7441(4) 0.8685(2) 0.0281(10) Uani 1 1 d .
H16A H 0.8076 0.7464 0.8531 0.042 Uiso 1 1 calc R
H16B H 0.9046 0.7565 0.9160 0.042 Uiso 1 1 calc R
H16C H 0.8919 0.6747 0.8544 0.042 Uiso 1 1 calc R
C17 C 0.9523(4) 0.9404(4) 0.8656(3) 0.0342(12) Uani 1 1 d .
H17A H 0.8783 0.9488 0.8525 0.051 Uiso 1 1 calc R
H17B H 1.0000 0.9928 0.8473 0.051 Uiso 1 1 calc R
H17C H 0.9768 0.9504 0.9130 0.051 Uiso 1 1 calc R
C18 C 0.5157(3) 0.7413(3) 0.8996(2) 0.0176(8) Uani 1 1 d .
C19 C 0.4041(3) 0.6914(3) 0.8840(2) 0.0166(8) Uani 1 1 d .
C20 C 0.3342(4) 0.7190(3) 0.9194(2) 0.0210(9) Uani 1 1 d .
H20A H 0.2595 0.6845 0.9077 0.025 Uiso 1 1 calc R
C21 C 0.3747(4) 0.7966(3) 0.9714(2) 0.0213(9) Uani 1 1 d .
H21A H 0.3281 0.8204 0.9939 0.026 Uiso 1 1 calc R
C22 C 0.4872(4) 0.8394(3) 0.9899(2) 0.0217(9) Uani 1 1 d .
H22A H 0.5154 0.8902 1.0270 0.026 Uiso 1 1 calc R
C23 C 0.5589(4) 0.8123(3) 0.9578(2) 0.0199(9) Uani 1 1 d .
C24 C 0.6815(4) 0.8526(4) 0.9850(2) 0.0270(10) Uani 1 1 d .
C25 C 0.4141(4) 0.4764(3) 0.8473(2) 0.0191(9) Uani 1 1 d .
C26 C 0.4840(4) 0.4809(4) 0.9070(2) 0.0235(9) Uani 1 1 d .
H26A H 0.5041 0.5431 0.9365 0.028 Uiso 1 1 calc R
C27 C 0.5256(4) 0.3946(4) 0.9243(3) 0.0308(11) Uani 1 1 d .
H27A H 0.5738 0.3978 0.9655 0.037 Uiso 1 1 calc R
C28 C 0.4959(4) 0.3038(4) 0.8808(2) 0.0284(11) Uani 1 1 d .
H28A H 0.5249 0.2453 0.8921 0.034 Uiso 1 1 calc R
C29 C 0.4247(4) 0.2979(4) 0.8213(3) 0.0311(11) Uani 1 1 d .
H29A H 0.4033 0.2352 0.7921 0.037 Uiso 1 1 calc R
C30 C 0.3846(4) 0.3846(4) 0.8046(2) 0.0270(10) Uani 1 1 d .
H30A H 0.3364 0.3813 0.7634 0.032 Uiso 1 1 calc R
C31 C 0.2133(4) 0.5342(3) 0.8105(2) 0.0217(9) Uani 1 1 d .
C32 C 0.1741(4) 0.4588(4) 0.8490(2) 0.0289(11) Uani 1 1 d .
H32A H 0.2231 0.4324 0.8799 0.035 Uiso 1 1 calc R
C33 C 0.0637(4) 0.4227(4) 0.8419(3) 0.0386(13) Uani 1 1 d .
H33A H 0.0370 0.3714 0.8678 0.046 Uiso 1 1 calc R
C34 C -0.0080(4) 0.4618(4) 0.7968(3) 0.0368(13) Uani 1 1 d .
H34A H -0.0836 0.4368 0.7919 0.044 Uiso 1 1 calc R
C35 C 0.0292(4) 0.5358(4) 0.7594(3) 0.0300(11) Uani 1 1 d .
H35A H -0.0208 0.5616 0.7288 0.036 Uiso 1 1 calc R
C36 C 0.1401(4) 0.5741(4) 0.7657(2) 0.0258(10) Uani 1 1 d .
H36A H 0.1655 0.6264 0.7400 0.031 Uiso 1 1 calc R
C37 C 0.7121(4) 1.0172(3) 0.6466(2) 0.0206(9) Uani 1 1 d .
C38 C 0.6300(4) 1.0686(4) 0.6279(2) 0.0235(9) Uani 1 1 d .
H38A H 0.5603 1.0300 0.6040 0.028 Uiso 1 1 calc R
C39 C 0.6502(4) 1.1765(4) 0.6443(2) 0.0297(11) Uani 1 1 d .
H39A H 0.5942 1.2116 0.6312 0.036 Uiso 1 1 calc R
C40 C 0.7503(5) 1.2326(4) 0.6793(3) 0.0357(12) Uani 1 1 d .
H40A H 0.7630 1.3062 0.6907 0.043 Uiso 1 1 calc R
C41 C 0.8326(4) 1.1830(4) 0.6980(3) 0.0366(13) Uani 1 1 d .
H41A H 0.9020 1.2225 0.7218 0.044 Uiso 1 1 calc R
C42 C 0.8142(4) 1.0750(4) 0.6819(2) 0.0289(11) Uani 1 1 d .
H42A H 0.8709 1.0407 0.6950 0.035 Uiso 1 1 calc R
C43 C 0.6968(4) 0.9418(4) 0.5027(2) 0.0232(9) Uani 1 1 d .
H43A H 0.7214 1.0118 0.5236 0.028 Uiso 1 1 calc R
C44 C 0.6693(3) 0.8581(3) 0.5386(2) 0.0187(8) Uani 1 1 d .
C45 C 0.6348(4) 0.7562(4) 0.5066(3) 0.0310(11) Uani 1 1 d .
H45A H 0.6151 0.6985 0.5302 0.037 Uiso 1 1 calc R
C46 C 0.6287(5) 0.7379(4) 0.4413(3) 0.0360(12) Uani 1 1 d .
H46A H 0.6057 0.6679 0.4203 0.043 Uiso 1 1 calc R
C47 C 0.8400(8) 0.4790(8) 0.9805(5) 0.105(4) Uani 1 1 d .
H47A H 0.8544 0.5374 0.9544 0.158 Uiso 1 1 calc R
H47B H 0.8984 0.4904 1.0200 0.158 Uiso 1 1 calc R
H47C H 0.7712 0.4755 0.9921 0.158 Uiso 1 1 calc R
C48 C 0.8341(6) 0.3769(7) 0.9417(4) 0.063(2) Uani 1 1 d .
C49 C 0.7669(5) 0.3447(6) 0.8829(3) 0.0549(18) Uani 1 1 d .
H49A H 0.7230 0.3887 0.8636 0.066 Uiso 1 1 calc R
C50 C 0.7602(6) 0.2484(7) 0.8495(4) 0.066(2) Uani 1 1 d .
H50A H 0.7120 0.2277 0.8078 0.079 Uiso 1 1 calc R
C51 C 0.8216(8) 0.1836(7) 0.8757(5) 0.079(3) Uani 1 1 d .
H51A H 0.8176 0.1183 0.8525 0.094 Uiso 1 1 calc R
C52 C 0.8884(8) 0.2136(9) 0.9352(6) 0.099(4) Uani 1 1 d .
H52A H 0.9313 0.1685 0.9542 0.119 Uiso 1 1 calc R
C53 C 0.8956(7) 0.3093(8) 0.9694(4) 0.088(3) Uani 1 1 d .
H53A H 0.9424 0.3287 1.0116 0.105 Uiso 1 1 calc R
C54 C 0.1304(4) 0.1874(5) 0.7389(3) 0.0919(13) Uani 1 1 d GD
C55 C 0.1199(4) 0.2621(3) 0.6956(4) 0.0919(13) Uani 1 1 d G
H55A H 0.1317 0.3340 0.7114 0.110 Uiso 1 1 calc R
C56 C 0.0921(4) 0.2316(4) 0.6291(3) 0.0919(13) Uani 1 1 d G
H56A H 0.0850 0.2827 0.5996 0.110 Uiso 1 1 calc R
C57 C 0.0748(4) 0.1264(5) 0.6060(3) 0.0919(13) Uani 1 1 d G
H57A H 0.0558 0.1056 0.5606 0.110 Uiso 1 1 calc R
C58 C 0.0853(4) 0.0517(3) 0.6493(3) 0.0919(13) Uani 1 1 d G
H58A H 0.0735 -0.0202 0.6335 0.110 Uiso 1 1 calc R
C59 C 0.1131(4) 0.0822(4) 0.7157(3) 0.0919(13) Uani 1 1 d G
H59A H 0.1203 0.0312 0.7453 0.110 Uiso 1 1 calc R
C60 C 0.1720(4) 0.5027(4) 0.5777(2) 0.0296(11) Uani 1 1 d .
H60A H 0.1279 0.4960 0.6106 0.036 Uiso 1 1 calc R
C54A C 0.1268(7) 0.1735(7) 0.8019(5) 0.0919(13) Uani 1 1 d D
H54D H 0.1756 0.2340 0.8309 0.138 Uiso 1 1 calc R
H54E H 0.1492 0.1091 0.8133 0.138 Uiso 1 1 calc R
H54F H 0.0529 0.1673 0.8063 0.138 Uiso 1 1 calc R
C61 C 0.2872(4) 0.5382(4) 0.5909(2) 0.0257(10) Uani 1 1 d .
C64 C 0.1207(4) 0.7395(4) 0.5258(3) 0.0309(11) Uani 1 1 d .
H64A H 0.0405 0.7209 0.5196 0.037 Uiso 1 1 calc R
C65 C 0.1986(4) 0.7604(3) 0.5868(2) 0.0242(10) Uani 1 1 d .
H65A H 0.1834 0.7609 0.6307 0.029 Uiso 1 1 calc R
C66 C 0.3027(4) 0.7822(3) 0.5729(2) 0.0221(9) Uani 1 1 d .
C69 C 0.7309(4) 0.9241(4) 0.9401(3) 0.0334(12) Uani 1 1 d .
H69A H 0.7142 0.8858 0.8967 0.050 Uiso 1 1 calc R
H69B H 0.8095 0.9464 0.9572 0.050 Uiso 1 1 calc R
H69C H 0.7010 0.9862 0.9374 0.050 Uiso 1 1 calc R
C70 C 0.7101(4) 0.9158(5) 1.0527(2) 0.0358(12) Uani 1 1 d .
H70A H 0.6791 0.9772 1.0495 0.054 Uiso 1 1 calc R
H70B H 0.7888 0.9393 1.0685 0.054 Uiso 1 1 calc R
H70C H 0.6806 0.8710 1.0829 0.054 Uiso 1 1 calc R
C71 C 0.6561(4) 0.8211(4) 0.4065(2) 0.0336(12) Uani 1 1 d .
H71A H 0.6527 0.8082 0.3616 0.040 Uiso 1 1 calc R
C72 C 0.6884(4) 0.9229(4) 0.4366(2) 0.0300(11) Uani 1 1 d .
H72A H 0.7048 0.9802 0.4121 0.036 Uiso 1 1 calc R
C73 C 1.0728(4) 0.8199(4) 0.8651(3) 0.0319(11) Uani 1 1 d .
H73A H 1.0773 0.7484 0.8526 0.048 Uiso 1 1 calc R
H73B H 1.0947 0.8350 0.9125 0.048 Uiso 1 1 calc R
H73C H 1.1208 0.8705 0.8460 0.048 Uiso 1 1 calc R
C74 C 0.2883(4) 0.7731(4) 0.5045(2) 0.0257(10) Uani 1 1 d .
H74A H 0.3471 0.7837 0.4809 0.031 Uiso 1 1 calc R
C75 C 0.1756(4) 0.7478(4) 0.4755(3) 0.0315(11) Uani 1 1 d .
H75A H 0.1410 0.7363 0.4278 0.038 Uiso 1 1 calc R
C76 C 0.3170(5) 0.5370(4) 0.5304(3) 0.0355(12) Uani 1 1 d .
H76A H 0.3921 0.5575 0.5243 0.043 Uiso 1 1 calc R
C77 C 0.2201(6) 0.4991(4) 0.4805(3) 0.0424(15) Uani 1 1 d .
H77A H 0.2156 0.4906 0.4329 0.051 Uiso 1 1 calc R
C78 C 0.1314(5) 0.4779(4) 0.5090(3) 0.0406(14) Uani 1 1 d .
H78A H 0.0537 0.4521 0.4852 0.049 Uiso 1 1 calc R
C80 C 0.7318(4) 0.7569(4) 0.9935(2) 0.0329(12) Uani 1 1 d .
H80A H 0.7157 0.7146 0.9515 0.049 Uiso 1 1 calc R
H80B H 0.7012 0.7138 1.0241 0.049 Uiso 1 1 calc R
H80C H 0.8102 0.7816 1.0103 0.049 Uiso 1 1 calc R

loop_
_atom_site_aniso_label
_atom_site_aniso_U_11
_atom_site_aniso_U_22
_atom_site_aniso_U_33
_atom_site_aniso_U_23
_atom_site_aniso_U_13
_atom_site_aniso_U_12
Ce1 0.01575(11) 0.01370(11) 0.02094(12) 0.00397(9) 0.00709(9) 0.00545(8)
Fe1 0.0267(3) 0.0211(3) 0.0191(3) 0.0022(3) 0.0049(3) 0.0053(3)
P1 0.0167(5) 0.0143(5) 0.0204(5) 0.0028(4) 0.0061(4) 0.0048(4)
P2 0.0160(5) 0.0192(5) 0.0233(6) 0.0079(5) 0.0083(4) 0.0070(4)
O1 0.0203(15) 0.0144(14) 0.0318(18) 0.0024(13) 0.0082(13) 0.0081(12)
O2 0.0210(15) 0.0153(14) 0.0252(16) 0.0026(12) 0.0088(13) 0.0075(12)
O3 0.0160(14) 0.0212(15) 0.0221(15) 0.0036(12) 0.0082(12) 0.0058(12)
O4 0.0153(14) 0.0186(15) 0.0278(16) 0.0054(13) 0.0105(13) 0.0045(12)
N1 0.0180(17) 0.0167(17) 0.0204(18) 0.0042(14) 0.0047(14) 0.0038(14)
N2 0.0146(17) 0.0221(18) 0.0226(19) 0.0064(15) 0.0046(14) 0.0062(15)
N3 0.0192(18) 0.0160(17) 0.0240(19) 0.0065(15) 0.0063(15) 0.0048(14)
N4 0.0192(18) 0.0174(17) 0.0232(19) 0.0039(15) 0.0078(15) 0.0048(15)
N5 0.0223(18) 0.0164(17) 0.0185(18) 0.0024(14) 0.0051(15) 0.0065(15)
N6 0.0210(18) 0.026(2) 0.0234(19) 0.0088(16) 0.0104(15) 0.0131(16)
C1 0.031(3) 0.014(2) 0.067(4) 0.002(2) 0.024(3) 0.011(2)
C2 0.063(4) 0.049(4) 0.048(4) 0.003(3) 0.016(3) 0.021(3)
C3 0.051(4) 0.027(3) 0.106(6) -0.007(3) 0.032(4) 0.010(3)
C4 0.023(3) 0.052(4) 0.089(5) -0.037(4) 0.009(3) 0.010(3)
C5 0.031(2) 0.017(2) 0.023(2) 0.0032(18) 0.0067(19) 0.0126(19)
C6 0.077(4) 0.027(3) 0.033(3) 0.014(2) 0.029(3) 0.033(3)
C7 0.025(3) 0.043(3) 0.050(3) 0.005(3) 0.008(2) 0.018(2)
C8 0.050(3) 0.032(3) 0.031(3) 0.003(2) 0.014(2) 0.023(3)
C9 0.017(2) 0.017(2) 0.030(2) 0.0055(18) 0.0099(18) 0.0058(17)
C10 0.018(2) 0.028(2) 0.028(2) 0.0095(19) 0.0090(18) 0.0108(19)
C11 0.027(3) 0.051(3) 0.029(3) 0.018(2) 0.013(2) 0.023(2)
C12 0.026(2) 0.048(3) 0.036(3) 0.011(2) 0.018(2) 0.020(2)
C13 0.018(2) 0.029(2) 0.036(3) 0.013(2) 0.011(2) 0.0095(19)
C14 0.016(2) 0.017(2) 0.031(2) 0.0060(18) 0.0062(18) 0.0070(17)
C15 0.019(2) 0.022(2) 0.027(2) 0.0007(18) 0.0051(18) 0.0073(18)
C16 0.024(2) 0.034(3) 0.025(2) 0.005(2) 0.0028(19) 0.008(2)
C17 0.023(2) 0.028(3) 0.048(3) -0.011(2) 0.007(2) 0.003(2)
C18 0.020(2) 0.0137(18) 0.019(2) 0.0019(16) 0.0039(17) 0.0059(16)
C19 0.018(2) 0.0141(18) 0.018(2) 0.0036(16) 0.0028(16) 0.0053(16)
C20 0.018(2) 0.019(2) 0.026(2) 0.0039(18) 0.0045(18) 0.0059(17)
C21 0.024(2) 0.022(2) 0.021(2) 0.0037(18) 0.0064(18) 0.0122(18)
C22 0.028(2) 0.018(2) 0.020(2) 0.0055(17) 0.0045(18) 0.0071(18)
C23 0.024(2) 0.016(2) 0.020(2) 0.0016(17) 0.0048(18) 0.0069(17)
C24 0.019(2) 0.028(2) 0.031(3) -0.003(2) 0.0091(19) -0.0029(19)
C25 0.024(2) 0.0138(19) 0.024(2) 0.0054(17) 0.0118(18) 0.0065(17)
C26 0.026(2) 0.019(2) 0.027(2) 0.0033(18) 0.0067(19) 0.0087(19)
C27 0.036(3) 0.026(2) 0.035(3) 0.011(2) 0.010(2) 0.014(2)
C28 0.039(3) 0.014(2) 0.036(3) 0.008(2) 0.013(2) 0.011(2)
C29 0.046(3) 0.017(2) 0.033(3) -0.001(2) 0.013(2) 0.009(2)
C30 0.039(3) 0.021(2) 0.022(2) 0.0011(19) 0.006(2) 0.010(2)
C31 0.021(2) 0.020(2) 0.022(2) -0.0044(18) 0.0066(18) 0.0023(18)
C32 0.024(2) 0.033(3) 0.026(2) 0.001(2) 0.008(2) -0.003(2)
C33 0.033(3) 0.039(3) 0.038(3) 0.001(2) 0.016(2) -0.008(2)
C34 0.021(2) 0.038(3) 0.049(3) -0.007(3) 0.016(2) -0.003(2)
C35 0.018(2) 0.031(3) 0.041(3) 0.000(2) 0.008(2) 0.008(2)
C36 0.020(2) 0.018(2) 0.037(3) 0.000(2) 0.005(2) 0.0036(18)
C37 0.022(2) 0.021(2) 0.019(2) 0.0009(17) 0.0085(18) 0.0033(18)
C38 0.025(2) 0.021(2) 0.026(2) 0.0025(19) 0.0075(19) 0.0066(19)
C39 0.041(3) 0.024(2) 0.028(3) 0.004(2) 0.015(2) 0.012(2)
C40 0.047(3) 0.021(2) 0.036(3) -0.001(2) 0.012(3) 0.001(2)
C41 0.029(3) 0.029(3) 0.039(3) -0.009(2) 0.003(2) -0.010(2)
C42 0.021(2) 0.032(3) 0.032(3) -0.001(2) 0.004(2) 0.005(2)
C43 0.027(2) 0.019(2) 0.023(2) 0.0051(18) 0.0053(19) 0.0057(18)
C44 0.0165(19) 0.020(2) 0.023(2) 0.0055(17) 0.0073(17) 0.0076(17)
C45 0.039(3) 0.022(2) 0.035(3) 0.002(2) 0.017(2) 0.005(2)
C46 0.047(3) 0.024(2) 0.034(3) -0.008(2) 0.013(3) 0.005(2)
C47 0.098(7) 0.101(7) 0.092(7) -0.050(6) 0.053(6) -0.039(6)
C48 0.056(4) 0.071(5) 0.052(4) 0.004(4) 0.026(4) -0.015(4)
C49 0.045(4) 0.069(5) 0.049(4) -0.001(3) 0.023(3) 0.000(3)
C50 0.063(5) 0.081(6) 0.047(4) -0.003(4) 0.026(4) -0.007(4)
C51 0.095(7) 0.053(5) 0.096(7) 0.022(5) 0.044(6) 0.010(5)
C52 0.082(7) 0.097(8) 0.108(8) 0.065(7) 0.013(6) -0.003(6)
C53 0.084(6) 0.094(7) 0.052(5) 0.022(5) 0.014(4) -0.046(6)
C54 0.0600(19) 0.075(2) 0.156(4) 0.024(3) 0.045(3) 0.0269(18)
C55 0.0600(19) 0.075(2) 0.156(4) 0.024(3) 0.045(3) 0.0269(18)
C56 0.0600(19) 0.075(2) 0.156(4) 0.024(3) 0.045(3) 0.0269(18)
C57 0.0600(19) 0.075(2) 0.156(4) 0.024(3) 0.045(3) 0.0269(18)
C58 0.0600(19) 0.075(2) 0.156(4) 0.024(3) 0.045(3) 0.0269(18)
C59 0.0600(19) 0.075(2) 0.156(4) 0.024(3) 0.045(3) 0.0269(18)
C60 0.040(3) 0.020(2) 0.025(2) 0.0023(19) 0.006(2) 0.003(2)
C54A 0.0600(19) 0.075(2) 0.156(4) 0.024(3) 0.045(3) 0.0269(18)
C61 0.040(3) 0.022(2) 0.021(2) 0.0053(18) 0.010(2) 0.015(2)
C64 0.018(2) 0.029(3) 0.041(3) 0.004(2) -0.002(2) 0.007(2)
C65 0.020(2) 0.020(2) 0.031(3) -0.0032(19) 0.0039(19) 0.0041(18)
C66 0.023(2) 0.017(2) 0.028(2) 0.0056(18) 0.0070(19) 0.0052(18)
C69 0.031(3) 0.031(3) 0.035(3) 0.002(2) 0.014(2) -0.004(2)
C70 0.024(2) 0.050(3) 0.025(3) -0.010(2) 0.003(2) -0.002(2)
C71 0.039(3) 0.040(3) 0.022(2) 0.001(2) 0.008(2) 0.011(2)
C72 0.038(3) 0.033(3) 0.022(2) 0.011(2) 0.009(2) 0.011(2)
C73 0.019(2) 0.042(3) 0.035(3) 0.002(2) 0.004(2) 0.013(2)
C74 0.029(2) 0.025(2) 0.023(2) 0.0087(19) 0.0037(19) 0.007(2)
C75 0.030(3) 0.028(3) 0.033(3) 0.011(2) -0.001(2) 0.006(2)
C76 0.052(3) 0.036(3) 0.030(3) 0.007(2) 0.020(3) 0.023(3)
C77 0.076(4) 0.032(3) 0.022(3) 0.001(2) 0.012(3) 0.021(3)
C78 0.061(4) 0.023(3) 0.027(3) -0.006(2) 0.001(3) 0.000(3)
C80 0.024(2) 0.048(3) 0.027(3) 0.006(2) 0.004(2) 0.011(2)

loop_
_atom_type_symbol
_atom_type_description
_atom_type_scat_dispersion_real
_atom_type_scat_dispersion_imag
_atom_type_scat_source
C C 0.0033 0.0016 'International Tables Vol C Tables 4.2.6.8 and 6.1.1.4'
H H 0.0000 0.0000 'International Tables Vol C Tables 4.2.6.8 and 6.1.1.4'
N N 0.0061 0.0033 'International Tables Vol C Tables 4.2.6.8 and 6.1.1.4'
O O 0.0106 0.0060 'International Tables Vol C Tables 4.2.6.8 and 6.1.1.4'
P P 0.1023 0.0942 'International Tables Vol C Tables 4.2.6.8 and 6.1.1.4'
Fe Fe 0.3463 0.8444 'International Tables Vol C Tables 4.2.6.8 and 6.1.1.4'
Ce Ce -0.2486 2.6331 'International Tables Vol C Tables 4.2.6.8 and 6.1.1.4'

loop_
_geom_angle_atom_site_label_1
_geom_angle_atom_site_label_2
_geom_angle_atom_site_label_3
_geom_angle
O2 Ce1 O1 175.24(12)
O2 Ce1 O3 86.20(11)
O1 Ce1 O3 95.64(11)
O2 Ce1 O4 98.19(11)
O1 Ce1 O4 85.84(11)
O3 Ce1 O4 99.88(10)
O2 Ce1 N2 88.88(12)
O1 Ce1 N2 89.90(12)
O3 Ce1 N2 170.50(11)
O4 Ce1 N2 72.77(11)
O2 Ce1 N1 90.13(12)
O1 Ce1 N1 86.23(12)
O3 Ce1 N1 72.92(11)
O4 Ce1 N1 168.69(10)
N2 Ce1 N1 115.26(12)
C76 Fe1 C61 41.09(19)
C76 Fe1 C66 110.6(2)
C61 Fe1 C66 103.92(19)
C76 Fe1 C74 106.4(2)
C61 Fe1 C74 128.5(2)
C66 Fe1 C74 40.71(18)
C76 Fe1 C65 142.2(2)
C61 Fe1 C65 111.10(19)
C66 Fe1 C65 40.92(18)
C74 Fe1 C65 68.8(2)
C76 Fe1 C60 69.0(2)
C61 Fe1 C60 41.0(2)
C66 Fe1 C60 129.32(19)
C74 Fe1 C60 168.0(2)
C65 Fe1 C60 107.6(2)
C76 Fe1 C77 40.8(2)
C61 Fe1 C77 68.4(2)
C66 Fe1 C77 144.8(2)
C74 Fe1 C77 116.2(2)
C65 Fe1 C77 174.2(2)
C60 Fe1 C77 68.0(2)
C76 Fe1 C64 173.1(2)
C61 Fe1 C64 145.6(2)
C66 Fe1 C64 68.07(19)
C74 Fe1 C64 68.0(2)
C65 Fe1 C64 40.70(19)
C60 Fe1 C64 117.3(2)
C77 Fe1 C64 137.1(2)
C76 Fe1 C75 132.9(2)
C61 Fe1 C75 168.8(2)
C66 Fe1 C75 67.99(19)
C74 Fe1 C75 40.39(19)
C65 Fe1 C75 68.3(2)
C60 Fe1 C75 150.2(2)
C77 Fe1 C75 113.3(2)
C64 Fe1 C75 40.1(2)
C76 Fe1 C78 68.4(3)
C61 Fe1 C78 68.4(2)
C66 Fe1 C78 169.9(2)
C74 Fe1 C78 149.3(2)
C65 Fe1 C78 134.3(2)
C60 Fe1 C78 40.6(2)
C77 Fe1 C78 39.9(2)
C64 Fe1 C78 114.2(2)
C75 Fe1 C78 120.5(2)
N1 P1 C19 109.78(19)
N1 P1 C31 112.3(2)
C19 P1 C31 108.9(2)
N1 P1 C25 111.80(19)
C19 P1 C25 109.3(2)
C31 P1 C25 104.5(2)
N2 P2 C10 110.3(2)
N2 P2 C44 111.3(2)
C10 P2 C44 108.5(2)
N2 P2 C37 110.7(2)
C10 P2 C37 109.1(2)
C44 P2 C37 106.8(2)
C1 O1 Ce1 171.5(3)
C5 O2 Ce1 166.6(3)
C18 O3 Ce1 129.6(3)
C9 O4 Ce1 131.7(3)
N5 N1 P1 114.0(3)
N5 N1 Ce1 121.2(3)
P1 N1 Ce1 123.46(19)
N3 N2 P2 112.5(3)
N3 N2 Ce1 120.9(3)
P2 N2 Ce1 125.75(19)
N4 N3 N2 110.9(3)
N3 N4 C66 111.1(4)
N6 N5 N1 110.3(4)
N5 N6 C61 111.6(4)
O1 C1 C4 109.5(4)
O1 C1 C3 110.3(4)
C4 C1 C3 119.5(5)
O1 C1 C2 107.4(4)
C4 C1 C2 103.8(5)
C3 C1 C2 105.4(5)
C1 C2 H2A 109.5
C1 C2 H2B 109.5
H2A C2 H2B 109.5
C1 C2 H2C 109.5
H2A C2 H2C 109.5
H2B C2 H2C 109.5
C1 C3 H3B 109.5
C1 C3 H3C 109.5
H3B C3 H3C 109.5
C1 C3 H3D 109.5
H3B C3 H3D 109.5
H3C C3 H3D 109.5
C1 C4 H4B 109.5
C1 C4 H4C 109.5
H4B C4 H4C 109.5
C1 C4 H4D 109.5
H4B C4 H4D 109.5
H4C C4 H4D 109.5
O2 C5 C6 108.8(4)
O2 C5 C8 108.1(4)
C6 C5 C8 111.3(4)
O2 C5 C7 108.2(4)
C6 C5 C7 110.1(4)
C8 C5 C7 110.2(4)
C5 C6 H6B 109.5
C5 C6 H6C 109.5
H6B C6 H6C 109.5
C5 C6 H6D 109.5
H6B C6 H6D 109.5
H6C C6 H6D 109.5
C5 C7 H7A 109.5
C5 C7 H7B 109.5
H7A C7 H7B 109.5
C5 C7 H7C 109.5
H7A C7 H7C 109.5
H7B C7 H7C 109.5
C5 C8 H8A 109.5
C5 C8 H8B 109.5
H8A C8 H8B 109.5
C5 C8 H8C 109.5
H8A C8 H8C 109.5
H8B C8 H8C 109.5
O4 C9 C10 119.3(4)
O4 C9 C14 123.2(4)
C10 C9 C14 117.5(4)
C11 C10 C9 122.1(4)
C11 C10 P2 119.7(4)
C9 C10 P2 118.0(3)
C12 C11 C10 119.5(5)
C12 C11 H11A 120.2
C10 C11 H11A 120.2
C11 C12 C13 119.1(4)
C11 C12 H12A 120.4
C13 C12 H12A 120.4
C14 C13 C12 123.2(4)
C14 C13 H13A 118.4
C12 C13 H13A 118.4
C13 C14 C9 118.0(4)
C13 C14 C15 120.7(4)
C9 C14 C15 121.3(4)
C14 C15 C16 110.6(4)
C14 C15 C17 108.9(4)
C16 C15 C17 111.6(4)
C14 C15 C73 112.0(4)
C16 C15 C73 107.0(4)
C17 C15 C73 106.7(4)
C15 C16 H16A 109.5
C15 C16 H16B 109.5
H16A C16 H16B 109.5
C15 C16 H16C 109.5
H16A C16 H16C 109.5
H16B C16 H16C 109.5
C15 C17 H17A 109.5
C15 C17 H17B 109.5
H17A C17 H17B 109.5
C15 C17 H17C 109.5
H17A C17 H17C 109.5
H17B C17 H17C 109.5
O3 C18 C19 118.5(4)
O3 C18 C23 123.7(4)
C19 C18 C23 117.8(4)
C20 C19 C18 121.9(4)
C20 C19 P1 120.6(3)
C18 C19 P1 117.2(3)
C21 C20 C19 119.6(4)
C21 C20 H20A 120.2
C19 C20 H20A 120.2
C20 C21 C22 117.9(4)
C20 C21 H21A 121.0
C22 C21 H21A 121.0
C23 C22 C21 124.2(4)
C23 C22 H22A 117.9
C21 C22 H22A 117.9
C22 C23 C18 117.8(4)
C22 C23 C24 121.4(4)
C18 C23 C24 120.8(4)
C69 C24 C23 110.7(4)
C69 C24 C80 110.9(4)
C23 C24 C80 108.7(4)
C69 C24 C70 107.7(4)
C23 C24 C70 112.0(4)
C80 C24 C70 106.8(4)
C26 C25 C30 119.3(4)
C26 C25 P1 123.2(3)
C30 C25 P1 117.4(3)
C25 C26 C27 120.4(4)
C25 C26 H26A 119.8
C27 C26 H26A 119.8
C28 C27 C26 119.4(5)
C28 C27 H27A 120.3
C26 C27 H27A 120.3
C29 C28 C27 120.6(4)
C29 C28 H28A 119.7
C27 C28 H28A 119.7
C28 C29 C30 119.3(4)
C28 C29 H29A 120.4
C30 C29 H29A 120.4
C29 C30 C25 120.9(5)
C29 C30 H30A 119.6
C25 C30 H30A 119.6
C32 C31 C36 119.5(4)
C32 C31 P1 120.3(4)
C36 C31 P1 120.2(4)
C33 C32 C31 120.0(5)
C33 C32 H32A 120.0
C31 C32 H32A 120.0
C32 C33 C34 119.9(5)
C32 C33 H33A 120.0
C34 C33 H33A 120.0
C35 C34 C33 120.6(5)
C35 C34 H34A 119.7
C33 C34 H34A 119.7
C34 C35 C36 120.8(5)
C34 C35 H35A 119.6
C36 C35 H35A 119.6
C35 C36 C31 119.1(5)
C35 C36 H36A 120.4
C31 C36 H36A 120.4
C38 C37 C42 119.4(4)
C38 C37 P2 118.8(3)
C42 C37 P2 121.9(4)
C39 C38 C37 119.9(5)
C39 C38 H38A 120.1
C37 C38 H38A 120.1
C40 C39 C38 120.5(5)
C40 C39 H39A 119.8
C38 C39 H39A 119.8
C39 C40 C41 120.4(5)
C39 C40 H40A 119.8
C41 C40 H40A 119.8
C40 C41 C42 120.1(5)
C40 C41 H41A 120.0
C42 C41 H41A 120.0
C41 C42 C37 119.8(5)
C41 C42 H42A 120.1
C37 C42 H42A 120.1
C72 C43 C44 120.3(4)
C72 C43 H43A 119.8
C44 C43 H43A 119.8
C45 C44 C43 118.4(4)
C45 C44 P2 119.4(3)
C43 C44 P2 122.1(3)
C46 C45 C44 120.9(5)
C46 C45 H45A 119.5
C44 C45 H45A 119.5
C71 C46 C45 120.1(5)
C71 C46 H46A 120.0
C45 C46 H46A 120.0
C48 C47 H47A 109.5
C48 C47 H47B 109.5
H47A C47 H47B 109.5
C48 C47 H47C 109.5
H47A C47 H47C 109.5
H47B C47 H47C 109.5
C49 C48 C53 117.8(8)
C49 C48 C47 122.8(9)
C53 C48 C47 119.3(9)
C48 C49 C50 121.5(8)
C48 C49 H49A 119.2
C50 C49 H49A 119.2
C51 C50 C49 120.8(8)
C51 C50 H50A 119.6
C49 C50 H50A 119.6
C52 C51 C50 118.8(9)
C52 C51 H51A 120.6
C50 C51 H51A 120.6
C51 C52 C53 121.1(10)
C51 C52 H52A 119.4
C53 C52 H52A 119.4
C52 C53 C48 120.0(8)
C52 C53 H53A 120.0
C48 C53 H53A 120.0
C54A C54 C55 139.6(6)
C54A C54 C59 97.8(6)
C55 C54 C59 120.0
C56 C55 C54 120.0
C56 C55 H55A 120.0
C54 C55 H55A 120.0
C55 C56 C57 120.0
C55 C56 H56A 120.0
C57 C56 H56A 120.0
C58 C57 C56 120.0
C58 C57 H57A 120.0
C56 C57 H57A 120.0
C57 C58 C59 120.0
C57 C58 H58A 120.0
C59 C58 H58A 120.0
C58 C59 C54 120.0
C58 C59 H59A 120.0
C54 C59 H59A 120.0
C61 C60 C78 107.7(5)
C61 C60 Fe1 69.0(3)
C78 C60 Fe1 70.5(3)
C61 C60 H60A 126.2
C78 C60 H60A 126.2
Fe1 C60 H60A 126.2
C54 C54A H54D 109.5
C54 C54A H54E 109.5
H54D C54A H54E 109.5
C54 C54A H54F 109.5
H54D C54A H54F 109.5
H54E C54A H54F 109.5
N6 C61 C76 122.8(5)
N6 C61 C60 128.5(4)
C76 C61 C60 108.0(4)
N6 C61 Fe1 119.2(3)
C76 C61 Fe1 69.3(3)
C60 C61 Fe1 70.0(3)
C75 C64 C65 108.9(4)
C75 C64 Fe1 70.3(3)
C65 C64 Fe1 69.4(3)
C75 C64 H64A 125.6
C65 C64 H64A 125.6
Fe1 C64 H64A 125.6
C64 C65 C66 106.7(4)
C64 C65 Fe1 69.9(3)
C66 C65 Fe1 69.2(3)
C64 C65 H65A 126.6
C66 C65 H65A 126.6
Fe1 C65 H65A 126.6
N4 C66 C74 128.6(4)
N4 C66 C65 122.2(4)
C74 C66 C65 108.5(4)
N4 C66 Fe1 119.1(3)
C74 C66 Fe1 69.7(3)
C65 C66 Fe1 69.9(3)
C24 C69 H69A 109.5
C24 C69 H69B 109.5
H69A C69 H69B 109.5
C24 C69 H69C 109.5
H69A C69 H69C 109.5
H69B C69 H69C 109.5
C24 C70 H70A 109.5
C24 C70 H70B 109.5
H70A C70 H70B 109.5
C24 C70 H70C 109.5
H70A C70 H70C 109.5
H70B C70 H70C 109.5
C72 C71 C46 120.2(5)
C72 C71 H71A 119.9
C46 C71 H71A 119.9
C71 C72 C43 120.0(5)
C71 C72 H72A 120.0
C43 C72 H72A 120.0
C15 C73 H73A 109.5
C15 C73 H73B 109.5
H73A C73 H73B 109.5
C15 C73 H73C 109.5
H73A C73 H73C 109.5
H73B C73 H73C 109.5
C75 C74 C66 108.0(4)
C75 C74 Fe1 70.7(3)
C66 C74 Fe1 69.5(3)
C75 C74 H74A 126.0
C66 C74 H74A 126.0
Fe1 C74 H74A 126.0
C64 C75 C74 107.9(4)
C64 C75 Fe1 69.5(3)
C74 C75 Fe1 68.9(3)
C64 C75 H75A 126.0
C74 C75 H75A 126.0
Fe1 C75 H75A 126.0
C77 C76 C61 107.4(5)
C77 C76 Fe1 70.4(3)
C61 C76 Fe1 69.6(3)
C77 C76 H76A 126.3
C61 C76 H76A 126.3
Fe1 C76 H76A 126.3
C78 C77 C76 109.0(5)
C78 C77 Fe1 70.8(3)
C76 C77 Fe1 68.8(3)
C78 C77 H77A 125.5
C76 C77 H77A 125.5
Fe1 C77 H77A 125.5
C77 C78 C60 108.0(5)
C77 C78 Fe1 69.4(3)
C60 C78 Fe1 68.8(3)
C77 C78 H78A 126.0
C60 C78 H78A 126.0
Fe1 C78 H78A 126.0
C24 C80 H80A 109.5
C24 C80 H80B 109.5
H80A C80 H80B 109.5
C24 C80 H80C 109.5
H80A C80 H80C 109.5
H80B C80 H80C 109.5

loop_
_geom_bond_atom_site_label_1
_geom_bond_atom_site_label_2
_geom_bond_distance
Ce1 O2 2.061(3)
Ce1 O1 2.069(3)
Ce1 O3 2.324(3)
Ce1 O4 2.330(3)
Ce1 N2 2.535(4)
Ce1 N1 2.552(4)
Fe1 C76 2.034(5)
Fe1 C61 2.037(5)
Fe1 C66 2.041(5)
Fe1 C74 2.044(5)
Fe1 C65 2.050(5)
Fe1 C60 2.051(5)
Fe1 C77 2.056(5)
Fe1 C64 2.056(5)
Fe1 C75 2.067(5)
Fe1 C78 2.074(5)
P1 N1 1.635(4)
P1 C19 1.780(4)
P1 C31 1.803(5)
P1 C25 1.805(4)
P2 N2 1.629(4)
P2 C10 1.778(4)
P2 C44 1.795(5)
P2 C37 1.796(5)
O1 C1 1.425(5)
O2 C5 1.435(5)
O3 C18 1.327(5)
O4 C9 1.320(5)
N1 N5 1.381(5)
N2 N3 1.375(5)
N3 N4 1.268(5)
N4 C66 1.417(6)
N5 N6 1.264(5)
N6 C61 1.426(6)
C1 C4 1.471(7)
C1 C3 1.475(8)
C1 C2 1.608(9)
C2 H2A 0.9800
C2 H2B 0.9800
C2 H2C 0.9800
C3 H3B 0.9800
C3 H3C 0.9800
C3 H3D 0.9800
C4 H4B 0.9800
C4 H4C 0.9800
C4 H4D 0.9800
C5 C6 1.510(6)
C5 C8 1.516(7)
C5 C7 1.524(7)
C6 H6B 0.9800
C6 H6C 0.9800
C6 H6D 0.9800
C7 H7A 0.9800
C7 H7B 0.9800
C7 H7C 0.9800
C8 H8A 0.9800
C8 H8B 0.9800
C8 H8C 0.9800
C9 C10 1.420(6)
C9 C14 1.438(6)
C10 C11 1.400(6)
C11 C12 1.371(6)
C11 H11A 0.9500
C12 C13 1.407(7)
C12 H12A 0.9500
C13 C14 1.384(6)
C13 H13A 0.9500
C14 C15 1.531(6)
C15 C16 1.533(7)
C15 C17 1.536(6)
C15 C73 1.547(6)
C16 H16A 0.9800
C16 H16B 0.9800
C16 H16C 0.9800
C17 H17A 0.9800
C17 H17B 0.9800
C17 H17C 0.9800
C18 C19 1.414(6)
C18 C23 1.429(6)
C19 C20 1.404(6)
C20 C21 1.382(6)
C20 H20A 0.9500
C21 C22 1.408(6)
C21 H21A 0.9500
C22 C23 1.375(6)
C22 H22A 0.9500
C23 C24 1.535(6)
C24 C69 1.524(7)
C24 C80 1.545(7)
C24 C70 1.546(7)
C25 C26 1.378(6)
C25 C30 1.392(6)
C26 C27 1.397(6)
C26 H26A 0.9500
C27 C28 1.391(7)
C27 H27A 0.9500
C28 C29 1.379(7)
C28 H28A 0.9500
C29 C30 1.388(7)
C29 H29A 0.9500
C30 H30A 0.9500
C31 C32 1.402(6)
C31 C36 1.404(6)
C32 C33 1.387(7)
C32 H32A 0.9500
C33 C34 1.390(8)
C33 H33A 0.9500
C34 C35 1.363(7)
C34 H34A 0.9500
C35 C36 1.399(6)
C35 H35A 0.9500
C36 H36A 0.9500
C37 C38 1.391(6)
C37 C42 1.399(6)
C38 C39 1.389(6)
C38 H38A 0.9500
C39 C40 1.371(7)
C39 H39A 0.9500
C40 C41 1.377(8)
C40 H40A 0.9500
C41 C42 1.391(7)
C41 H41A 0.9500
C42 H42A 0.9500
C43 C72 1.391(6)
C43 C44 1.399(6)
C43 H43A 0.9500
C44 C45 1.394(6)
C45 C46 1.380(7)
C45 H45A 0.9500
C46 C71 1.379(7)
C46 H46A 0.9500
C47 C48 1.510(11)
C47 H47A 0.9800
C47 H47B 0.9800
C47 H47C 0.9800
C48 C49 1.340(10)
C48 C53 1.397(13)
C49 C50 1.390(10)
C49 H49A 0.9500
C50 C51 1.356(12)
C50 H50A 0.9500
C51 C52 1.348(13)
C51 H51A 0.9500
C52 C53 1.388(14)
C52 H52A 0.9500
C53 H53A 0.9500
C54 C54A 1.374(10)
C54 C55 1.3900
C54 C59 1.3900
C55 C56 1.3900
C55 H55A 0.9500
C56 C57 1.3900
C56 H56A 0.9500
C57 C58 1.3900
C57 H57A 0.9500
C58 C59 1.3900
C58 H58A 0.9500
C59 H59A 0.9500
C60 C61 1.431(7)
C60 C78 1.432(7)
C60 H60A 1.0000
C54A H54D 0.9800
C54A H54E 0.9800
C54A H54F 0.9800
C61 C76 1.429(7)
C64 C75 1.415(7)
C64 C65 1.428(7)
C64 H64A 1.0000
C65 C66 1.430(6)
C65 H65A 1.0000
C66 C74 1.421(6)
C69 H69A 0.9800
C69 H69B 0.9800
C69 H69C 0.9800
C70 H70A 0.9800
C70 H70B 0.9800
C70 H70C 0.9800
C71 C72 1.379(7)
C71 H71A 0.9500
C72 H72A 0.9500
C73 H73A 0.9800
C73 H73B 0.9800
C73 H73C 0.9800
C74 C75 1.420(7)
C74 H74A 1.0000
C75 H75A 1.0000
C76 C77 1.427(8)
C76 H76A 1.0000
C77 C78 1.409(9)
C77 H77A 1.0000
C78 H78A 1.0000
C80 H80A 0.9800
C80 H80B 0.9800
C80 H80C 0.9800
